data_4083426
loop_
_publ_author_name
'Huang, Chang-Yao'
'Kuan, Kai-Yuan'
'Liu, Yi-Hong'
'Peng, Shie-Ming'
'Liu, Shiuh-Tzung'

_publ_section_title
;
 Synthesis and Catalytic Activity of Water-Soluble Ruthenium(II) Complexes
 Bearing a Naphthyridine--Carboxylate Ligand
;
_journal_issue 11
_journal_name_full Organometallics
_journal_page_first 2831
_journal_paper_doi 10.1021/om5003528
_journal_volume 33
_journal_year 2014
_chemical_formula_sum 'C18 H16 Cl2 N4 O3 Ru'
_chemical_formula_weight 508.32
_chemical_name_systematic
; 
 ? 
;
_space_group_IT_number 2
_symmetry_cell_setting triclinic
_symmetry_space_group_name_Hall '-P 1'
_symmetry_space_group_name_H-M 'P -1'
_atom_sites_solution_hydrogens geom
_atom_sites_solution_primary direct
_atom_sites_solution_secondary difmap
_audit_creation_method SHELXL-97
_cell_angle_alpha 106.978(2)
_cell_angle_beta 94.433(2)
_cell_angle_gamma 101.557(2)
_cell_formula_units_Z 4
_cell_length_a 11.3420(2)
_cell_length_b 11.6987(3)
_cell_length_c 15.0966(3)
_cell_measurement_reflns_used 20692
_cell_measurement_temperature 150(2)
_cell_measurement_theta_max 29.1270
_cell_measurement_theta_min 3.4040
_cell_volume 1857.16(7)
_computing_cell_refinement
; 
CrysAlisPro, Agilent Technologies, 
Version 1.171.36.28 (release 01-02-2013 CrysAlis171 .NET) 
(compiled Feb  1 2013,16:14:44) 
Empirical absorption correction using spherical harmonics, 
 implemented in SCALE3 ABSPACK scaling algorithm. 
;
_computing_data_collection
; 
CrysAlisPro, Agilent Technologies, 
Version 1.171.36.28 (release 01-02-2013 CrysAlis171 .NET) 
(compiled Feb  1 2013,16:14:44) 
Empirical absorption correction using spherical harmonics, 
 implemented in SCALE3 ABSPACK scaling algorithm. 
;
_computing_data_reduction
; 
CrysAlisPro, Agilent Technologies, 
Version 1.171.36.28 (release 01-02-2013 CrysAlis171 .NET) 
(compiled Feb  1 2013,16:14:44) 
Empirical absorption correction using spherical harmonics, 
 implemented in SCALE3 ABSPACK scaling algorithm. 
;
_computing_molecular_graphics SHELXTL
_computing_publication_material SHELXTL
_computing_structure_refinement 'SHELXL-97 (Sheldrick, 1997)'
_computing_structure_solution 'SHELXS-97 (Sheldrick, 1990)'
_diffrn_ambient_temperature 150(2)
_diffrn_measured_fraction_theta_full 0.987
_diffrn_measured_fraction_theta_max 0.987
_diffrn_measurement_device_type 'Oxford Diffraction Gemini A'
_diffrn_measurement_method CCD
_diffrn_radiation_monochromator graphite
_diffrn_radiation_source 'fine-focus sealed tube'
_diffrn_radiation_type MoK\a
_diffrn_radiation_wavelength 0.71073
_diffrn_reflns_av_R_equivalents 0.0315
_diffrn_reflns_av_sigmaI/netI 0.0273
_diffrn_reflns_limit_h_max 14
_diffrn_reflns_limit_h_min -14
_diffrn_reflns_limit_k_max 15
_diffrn_reflns_limit_k_min -14
_diffrn_reflns_limit_l_max 19
_diffrn_reflns_limit_l_min -19
_diffrn_reflns_number 40195
_diffrn_reflns_theta_full 27.50
_diffrn_reflns_theta_max 27.50
_diffrn_reflns_theta_min 2.85
_exptl_absorpt_coefficient_mu 1.161
_exptl_absorpt_correction_T_max 1.00000
_exptl_absorpt_correction_T_min 0.94391
_exptl_absorpt_correction_type multi-scan
_exptl_absorpt_process_details
; 
CrysAlisPro, Agilent Technologies, 
Version 1.171.36.28 (release 01-02-2013 CrysAlis171 .NET) 
(compiled Feb  1 2013,16:14:44) 
Empirical absorption correction using spherical harmonics, 
 implemented in SCALE3 ABSPACK scaling algorithm. 
;
_exptl_crystal_density_diffrn 1.818
_exptl_crystal_density_method 'not measured'
_exptl_crystal_F_000 1016
_exptl_crystal_size_max 0.20
_exptl_crystal_size_mid 0.15
_exptl_crystal_size_min 0.10
_refine_diff_density_max 1.424
_refine_diff_density_min -1.971
_refine_diff_density_rms 0.118
_refine_ls_extinction_method none
_refine_ls_goodness_of_fit_ref 1.062
_refine_ls_hydrogen_treatment mixed
_refine_ls_matrix_type full
_refine_ls_number_parameters 530
_refine_ls_number_reflns 8417
_refine_ls_number_restraints 12
_refine_ls_restrained_S_all 1.308
_refine_ls_R_factor_all 0.0455
_refine_ls_R_factor_gt 0.0372
_refine_ls_shift/su_max 0.002
_refine_ls_shift/su_mean 0.000
_refine_ls_structure_factor_coef Fsqd
_refine_ls_weighting_details 'calc w=1/[\s^2^(Fo^2^)+(0.0510P)^2^+5.2182P] where P=(Fo^2^+2Fc^2^)/3'
_refine_ls_weighting_scheme calc
_refine_ls_wR_factor_gt 0.0993
_refine_ls_wR_factor_ref 0.1046
_reflns_number_gt 7227
_reflns_number_total 8417
_reflns_threshold_expression >2sigma(I)
_cod_data_source_file om5003528_si_002.cif
_cod_data_source_block ic16099
_cod_depositor_comments
;
The following automatic conversions were performed:

'_symmetry_cell_setting' value 'Triclinic' changed to 'triclinic'
according to
/usr/data/users/saulius/crontab/automatic-downloads/rss-feeds/ACS/lib/dictionaries/cif_core.dic
dictionary named 'cif_core.dic' version 2.4.2 from 2011-04-26.

Automatic conversion script
Id: cif_fix_values 2281 2013-09-26 08:29:07Z andrius 

 Adding full bibliography for 4083426--4083427.cif.
;
_cod_original_sg_symbol_H-M P-1
_cod_database_code 4083426

loop_
_symmetry_equiv_pos_as_xyz
'x, y, z'
'-x, -y, -z'

loop_
_atom_site_label
_atom_site_type_symbol
_atom_site_fract_x
_atom_site_fract_y
_atom_site_fract_z
_atom_site_U_iso_or_equiv
_atom_site_adp_type
_atom_site_occupancy
_atom_site_symmetry_multiplicity
_atom_site_calc_flag
_atom_site_refinement_flags
Ru1 Ru 0.68212(3) 0.71766(3) 0.34912(2) 0.01475(10) Uani 1 1 d .
Cl1 Cl 0.57394(9) 0.82156(9) 0.46596(7) 0.0190(2) Uani 1 1 d .
O1 O 0.6250(4) 0.9163(3) 0.1051(3) 0.0365(9) Uani 1 1 d .
O2 O 0.4480(4) 0.9282(3) 0.0368(3) 0.0388(9) Uani 1 1 d D
H2A H 0.375(2) 0.937(4) 0.019(5) 0.058 Uiso 1 1 d D
N1 N 0.6343(3) 0.5680(3) 0.3952(2) 0.0172(7) Uani 1 1 d .
N2 N 0.5178(3) 0.5007(3) 0.3653(2) 0.0164(7) Uani 1 1 d .
N3 N 0.5026(3) 0.6285(3) 0.2779(2) 0.0159(7) Uani 1 1 d .
N4 N 0.4998(3) 0.7541(3) 0.1845(2) 0.0202(7) Uani 1 1 d .
C1 C 0.6865(4) 0.5115(4) 0.4462(3) 0.0209(9) Uani 1 1 d .
H1A H 0.7682 0.5387 0.4769 0.025 Uiso 1 1 calc R
C2 C 0.6039(4) 0.4062(4) 0.4484(3) 0.0215(9) Uani 1 1 d .
H2B H 0.6192 0.3493 0.4791 0.026 Uiso 1 1 calc R
C3 C 0.4975(4) 0.4018(4) 0.3978(3) 0.0204(9) Uani 1 1 d .
H3A H 0.4234 0.3417 0.3872 0.025 Uiso 1 1 calc R
C4 C 0.4442(4) 0.5386(4) 0.3065(3) 0.0174(8) Uani 1 1 d .
C5 C 0.3193(4) 0.4831(4) 0.2824(3) 0.0236(9) Uani 1 1 d .
H5A H 0.2824 0.4201 0.3062 0.028 Uiso 1 1 calc R
C6 C 0.2532(4) 0.5232(4) 0.2235(3) 0.0274(10) Uani 1 1 d .
H6A H 0.1681 0.4897 0.2069 0.033 Uiso 1 1 calc R
C7 C 0.3110(4) 0.6146(4) 0.1871(3) 0.0243(9) Uani 1 1 d .
C8 C 0.4370(4) 0.6671(4) 0.2157(3) 0.0182(8) Uani 1 1 d .
C9 C 0.2510(5) 0.6568(5) 0.1215(3) 0.0312(11) Uani 1 1 d .
H9A H 0.1661 0.6258 0.1009 0.037 Uiso 1 1 calc R
C10 C 0.3155(5) 0.7415(5) 0.0887(3) 0.0306(11) Uani 1 1 d .
H10A H 0.2770 0.7688 0.0432 0.037 Uiso 1 1 calc RD
C11 C 0.4407(5) 0.7894(4) 0.1224(3) 0.0249(10) Uani 1 1 d .
C12 C 0.5148(5) 0.8864(4) 0.0865(3) 0.0286(11) Uani 1 1 d .
C13 C 0.8200(4) 0.6561(5) 0.2672(4) 0.0341(12) Uani 1 1 d .
H13A H 0.8109 0.5664 0.2347 0.041 Uiso 1 1 calc R
C14 C 0.8701(4) 0.7076(5) 0.3631(4) 0.0355(13) Uani 1 1 d .
H14A H 0.8957 0.6532 0.3973 0.043 Uiso 1 1 calc R
C15 C 0.8630(4) 0.8265(5) 0.4142(4) 0.0328(12) Uani 1 1 d .
H15A H 0.8841 0.8562 0.4839 0.039 Uiso 1 1 calc R
C16 C 0.8077(4) 0.8959(5) 0.3682(4) 0.0304(11) Uani 1 1 d .
H16A H 0.7871 0.9726 0.4069 0.036 Uiso 1 1 calc R
C17 C 0.7581(4) 0.8471(5) 0.2747(4) 0.0278(10) Uani 1 1 d .
H17A H 0.7030 0.8893 0.2478 0.033 Uiso 1 1 calc R
C18 C 0.7610(4) 0.7257(5) 0.2241(3) 0.0314(11) Uani 1 1 d .
H18A H 0.7103 0.6846 0.1613 0.038 Uiso 1 1 calc R
Ru2 Ru 0.17192(3) 1.06335(3) 0.20378(2) 0.01502(10) Uani 1 1 d .
Cl2 Cl 0.18811(9) 1.21223(10) 0.35541(7) 0.0216(2) Uani 1 1 d .
O3 O 0.3427(3) 1.3553(3) 0.0461(3) 0.0325(8) Uani 1 1 d .
O4 O 0.5346(3) 1.4525(3) 0.0528(3) 0.0340(8) Uani 1 1 d D
H4A H 0.6006 1.4305 0.0545 0.051 Uiso 1 1 calc RD
N5 N 0.1900(3) 0.9444(3) 0.2780(3) 0.0194(7) Uani 1 1 d .
N6 N 0.3052(3) 0.9520(3) 0.3162(2) 0.0155(7) Uani 1 1 d .
N7 N 0.3642(3) 1.0898(3) 0.2383(2) 0.0148(7) Uani 1 1 d .
N8 N 0.4153(3) 1.2304(3) 0.1595(2) 0.0166(7) Uani 1 1 d .
C19 C 0.1179(4) 0.8658(5) 0.3086(4) 0.0284(10) Uani 1 1 d .
H19A H 0.0318 0.8424 0.2934 0.034 Uiso 1 1 calc R
C20 C 0.1859(4) 0.8216(4) 0.3668(4) 0.0276(10) Uani 1 1 d .
H20A H 0.1554 0.7636 0.3972 0.033 Uiso 1 1 calc R
C21 C 0.3037(4) 0.8778(4) 0.3712(3) 0.0215(9) Uani 1 1 d .
H21A H 0.3721 0.8676 0.4060 0.026 Uiso 1 1 calc R
C22 C 0.4000(4) 1.0299(4) 0.2936(3) 0.0146(8) Uani 1 1 d .
C23 C 0.5212(4) 1.0375(4) 0.3277(3) 0.0176(8) Uani 1 1 d .
H23A H 0.5401 0.9932 0.3684 0.021 Uiso 1 1 calc R
C24 C 0.6102(4) 1.1107(4) 0.3002(3) 0.0191(8) Uani 1 1 d .
H24A H 0.6933 1.1172 0.3207 0.023 Uiso 1 1 calc R
C25 C 0.5783(4) 1.1771(4) 0.2410(3) 0.0172(8) Uani 1 1 d .
C26 C 0.4541(4) 1.1669(4) 0.2120(3) 0.0149(8) Uani 1 1 d .
C27 C 0.6647(4) 1.2557(4) 0.2099(3) 0.0226(9) Uani 1 1 d .
H27A H 0.7492 1.2635 0.2264 0.027 Uiso 1 1 calc R
C28 C 0.6275(4) 1.3180(4) 0.1579(3) 0.0245(9) Uani 1 1 d .
H28A H 0.6852 1.3716 0.1370 0.029 Uiso 1 1 calc RD
C29 C 0.4988(4) 1.3049(4) 0.1326(3) 0.0188(8) Uani 1 1 d .
C30 C 0.4520(4) 1.3752(4) 0.0723(3) 0.0227(9) Uani 1 1 d .
C31 C 0.1457(5) 1.1567(6) 0.0991(4) 0.0436(16) Uani 1 1 d .
H31A H 0.2033 1.2361 0.1045 0.052 Uiso 1 1 calc R
C32 C 0.0484(5) 1.1574(5) 0.1496(4) 0.0390(14) Uani 1 1 d .
H32A H 0.0380 1.2377 0.1910 0.047 Uiso 1 1 calc RD
C33 C -0.0192(4) 1.0488(6) 0.1581(4) 0.0353(12) Uani 1 1 d .
H33A H -0.0781 1.0524 0.2043 0.042 Uiso 1 1 calc R
C34 C 0.0098(5) 0.9380(5) 0.1148(4) 0.0366(13) Uani 1 1 d .
H34A H -0.0284 0.8632 0.1308 0.044 Uiso 1 1 calc R
C35 C 0.1072(5) 0.9340(5) 0.0631(4) 0.0424(15) Uani 1 1 d .
H35A H 0.1370 0.8569 0.0426 0.051 Uiso 1 1 calc R
C36 C 0.1773(5) 1.0446(8) 0.0570(4) 0.0488(18) Uani 1 1 d .
H36A H 0.2562 1.0452 0.0316 0.059 Uiso 1 1 calc R
Cl3 Cl 0.06417(18) 0.5887(2) -0.09966(16) 0.0713(5) Uani 1 1 d .
Cl4 Cl -0.1150(4) 0.6287(4) 0.0356(3) 0.0483(9) Uani 0.40 1 d P
Cl4' Cl 0.0862(2) 1.5807(2) 0.45897(19) 0.0438(5) Uani 0.60 1 d P
O5 O 0.9059(5) 1.1951(8) 0.3782(7) 0.131(4) Uani 1 1 d D
H1 H 0.906(14) 1.271(6) 0.415(9) 0.196 Uiso 1 1 d D
H2 H 0.974(8) 1.174(14) 0.362(11) 0.196 Uiso 1 1 d D
O6 O -0.0417(8) 1.4157(11) 0.2805(8) 0.161(5) Uani 1 1 d D
H3 H 0.022(7) 1.406(9) 0.298(6) 0.241 Uiso 1 1 d D
H4 H -0.071(13) 1.474(9) 0.264(4) 0.241 Uiso 1 1 d D

loop_
_atom_site_aniso_label
_atom_site_aniso_U_11
_atom_site_aniso_U_22
_atom_site_aniso_U_33
_atom_site_aniso_U_23
_atom_site_aniso_U_13
_atom_site_aniso_U_12
Ru1 0.01385(16) 0.01622(17) 0.01649(17) 0.00814(13) 0.00351(12) 0.00378(12)
Cl1 0.0196(5) 0.0210(5) 0.0170(5) 0.0052(4) 0.0031(4) 0.0069(4)
O1 0.053(2) 0.037(2) 0.032(2) 0.0228(17) 0.0129(17) 0.0172(18)
O2 0.062(3) 0.035(2) 0.0280(19) 0.0157(16) -0.0013(18) 0.0236(19)
N1 0.0175(17) 0.0169(17) 0.0180(17) 0.0075(14) 0.0016(13) 0.0033(13)
N2 0.0178(16) 0.0163(17) 0.0153(17) 0.0054(14) 0.0047(13) 0.0025(13)
N3 0.0170(16) 0.0174(17) 0.0131(16) 0.0041(13) 0.0023(13) 0.0045(13)
N4 0.0296(19) 0.0189(18) 0.0143(17) 0.0052(14) 0.0029(14) 0.0103(15)
C1 0.025(2) 0.021(2) 0.021(2) 0.0096(17) 0.0055(17) 0.0097(17)
C2 0.033(2) 0.016(2) 0.020(2) 0.0082(17) 0.0079(18) 0.0109(18)
C3 0.029(2) 0.0147(19) 0.018(2) 0.0048(16) 0.0089(17) 0.0045(17)
C4 0.021(2) 0.018(2) 0.0124(19) 0.0038(16) 0.0023(15) 0.0037(16)
C5 0.021(2) 0.021(2) 0.025(2) 0.0057(18) 0.0031(17) 0.0000(17)
C6 0.018(2) 0.030(2) 0.028(2) 0.003(2) -0.0005(18) 0.0024(18)
C7 0.025(2) 0.024(2) 0.020(2) -0.0013(18) -0.0030(17) 0.0102(18)
C8 0.023(2) 0.019(2) 0.0121(19) 0.0013(16) 0.0010(16) 0.0097(16)
C9 0.030(2) 0.031(3) 0.027(3) 0.000(2) -0.010(2) 0.013(2)
C10 0.041(3) 0.031(3) 0.022(2) 0.007(2) -0.007(2) 0.021(2)
C11 0.040(3) 0.023(2) 0.014(2) 0.0021(17) 0.0041(18) 0.017(2)
C12 0.055(3) 0.025(2) 0.013(2) 0.0069(18) 0.007(2) 0.020(2)
C13 0.024(2) 0.027(3) 0.054(3) 0.011(2) 0.023(2) 0.0074(19)
C14 0.015(2) 0.047(3) 0.063(4) 0.041(3) 0.013(2) 0.010(2)
C15 0.017(2) 0.048(3) 0.031(3) 0.018(2) 0.0018(19) -0.008(2)
C16 0.024(2) 0.023(2) 0.043(3) 0.011(2) 0.014(2) -0.0018(18)
C17 0.022(2) 0.033(3) 0.040(3) 0.028(2) 0.012(2) 0.0062(19)
C18 0.024(2) 0.046(3) 0.023(2) 0.010(2) 0.0138(19) 0.003(2)
Ru2 0.01328(16) 0.01706(17) 0.01510(17) 0.00718(13) -0.00070(12) 0.00229(12)
Cl2 0.0188(5) 0.0259(5) 0.0181(5) 0.0044(4) 0.0018(4) 0.0052(4)
O3 0.0332(19) 0.038(2) 0.039(2) 0.0270(17) 0.0115(16) 0.0117(15)
O4 0.0352(19) 0.0337(19) 0.043(2) 0.0256(17) 0.0144(16) 0.0066(15)
N5 0.0126(16) 0.0223(18) 0.0242(19) 0.0115(15) -0.0008(14) 0.0012(14)
N6 0.0154(16) 0.0159(16) 0.0159(17) 0.0068(13) 0.0012(13) 0.0029(13)
N7 0.0165(16) 0.0147(16) 0.0132(16) 0.0046(13) 0.0029(13) 0.0031(13)
N8 0.0211(17) 0.0155(17) 0.0162(17) 0.0071(14) 0.0061(14) 0.0062(13)
C19 0.020(2) 0.032(3) 0.037(3) 0.020(2) 0.0042(19) -0.0012(18)
C20 0.026(2) 0.027(2) 0.036(3) 0.021(2) 0.005(2) 0.0020(19)
C21 0.025(2) 0.022(2) 0.022(2) 0.0135(18) 0.0042(17) 0.0068(17)
C22 0.0141(18) 0.0141(18) 0.0141(19) 0.0032(15) 0.0020(14) 0.0022(14)
C23 0.0184(19) 0.019(2) 0.018(2) 0.0081(16) 0.0014(16) 0.0072(16)
C24 0.0150(19) 0.020(2) 0.021(2) 0.0037(17) 0.0012(16) 0.0048(16)
C25 0.0159(19) 0.0156(19) 0.019(2) 0.0041(16) 0.0048(15) 0.0029(15)
C26 0.0162(18) 0.0139(18) 0.0144(19) 0.0033(15) 0.0055(15) 0.0034(15)
C27 0.018(2) 0.022(2) 0.027(2) 0.0075(18) 0.0065(17) 0.0027(17)
C28 0.023(2) 0.024(2) 0.026(2) 0.0075(18) 0.0117(18) 0.0004(17)
C29 0.026(2) 0.016(2) 0.017(2) 0.0053(16) 0.0089(16) 0.0076(16)
C30 0.032(2) 0.019(2) 0.022(2) 0.0090(18) 0.0126(18) 0.0102(18)
C31 0.040(3) 0.049(3) 0.040(3) 0.034(3) -0.023(3) -0.013(3)
C32 0.045(3) 0.033(3) 0.035(3) 0.004(2) -0.021(2) 0.020(2)
C33 0.019(2) 0.064(4) 0.025(3) 0.016(2) -0.0025(19) 0.012(2)
C34 0.034(3) 0.030(3) 0.038(3) 0.017(2) -0.022(2) -0.010(2)
C35 0.047(3) 0.042(3) 0.027(3) -0.009(2) -0.020(2) 0.025(3)
C36 0.020(2) 0.112(6) 0.013(2) 0.021(3) -0.0005(19) 0.011(3)
Cl3 0.0532(10) 0.0872(14) 0.0723(13) 0.0198(11) 0.0076(9) 0.0225(10)
Cl4 0.050(2) 0.047(2) 0.048(2) 0.0132(17) 0.0049(17) 0.0170(17)
Cl4' 0.0491(13) 0.0414(13) 0.0534(14) 0.0262(11) 0.0080(11) 0.0212(10)
O5 0.022(2) 0.127(6) 0.163(7) -0.068(5) 0.002(3) 0.009(3)
O6 0.105(6) 0.234(11) 0.252(13) 0.191(11) 0.081(7) 0.094(7)

loop_
_atom_type_symbol
_atom_type_description
_atom_type_scat_dispersion_real
_atom_type_scat_dispersion_imag
_atom_type_scat_source
C C 0.0033 0.0016 'International Tables Vol C Tables 4.2.6.8 and 6.1.1.4'
H H 0.0000 0.0000 'International Tables Vol C Tables 4.2.6.8 and 6.1.1.4'
N N 0.0061 0.0033 'International Tables Vol C Tables 4.2.6.8 and 6.1.1.4'
O O 0.0106 0.0060 'International Tables Vol C Tables 4.2.6.8 and 6.1.1.4'
Cl Cl 0.1484 0.1585 'International Tables Vol C Tables 4.2.6.8 and 6.1.1.4'
Ru Ru -1.2594 0.8363 'International Tables Vol C Tables 4.2.6.8 and 6.1.1.4'

loop_
_geom_angle_atom_site_label_1
_geom_angle_atom_site_label_2
_geom_angle_atom_site_label_3
_geom_angle
N1 Ru1 N3 75.71(13)
N1 Ru1 C14 90.55(16)
N3 Ru1 C14 145.97(19)
N1 Ru1 C18 128.04(18)
N3 Ru1 C18 95.40(16)
C14 Ru1 C18 68.6(2)
N1 Ru1 C15 111.36(17)
N3 Ru1 C15 172.88(17)
C14 Ru1 C15 37.8(2)
C18 Ru1 C15 80.94(19)
N1 Ru1 C13 97.68(17)
N3 Ru1 C13 112.02(18)
C14 Ru1 C13 38.2(2)
C18 Ru1 C13 37.9(2)
C15 Ru1 C13 68.7(2)
N1 Ru1 C16 147.85(18)
N3 Ru1 C16 135.15(17)
C14 Ru1 C16 67.7(2)
C18 Ru1 C16 67.2(2)
C15 Ru1 C16 37.8(2)
C13 Ru1 C16 79.96(19)
N1 Ru1 C17 165.05(17)
N3 Ru1 C17 105.98(16)
C14 Ru1 C17 79.94(18)
C18 Ru1 C17 37.5(2)
C15 Ru1 C17 67.44(19)
C13 Ru1 C17 67.74(19)
C16 Ru1 C17 36.5(2)
N1 Ru1 Cl1 86.99(10)
N3 Ru1 Cl1 82.50(9)
C14 Ru1 Cl1 128.43(17)
C18 Ru1 Cl1 143.47(15)
C15 Ru1 Cl1 96.77(15)
C13 Ru1 Cl1 165.42(15)
C16 Ru1 Cl1 88.72(14)
C17 Ru1 Cl1 107.95(14)
C1 N1 N2 106.1(3)
C1 N1 Ru1 138.2(3)
N2 N1 Ru1 115.7(3)
N1 N2 C3 110.6(3)
N1 N2 C4 117.4(3)
C3 N2 C4 132.0(4)
C4 N3 C8 117.7(4)
C4 N3 Ru1 115.7(3)
C8 N3 Ru1 125.9(3)
C11 N4 C8 117.8(4)
N1 C1 C2 110.2(4)
C3 C2 C1 106.4(4)
C2 C3 N2 106.7(4)
N3 C4 N2 114.2(4)
N3 C4 C5 125.3(4)
N2 C4 C5 120.5(4)
C6 C5 C4 117.4(4)
C5 C6 C7 120.0(4)
C6 C7 C8 119.2(4)
C6 C7 C9 123.9(4)
C8 C7 C9 116.9(5)
N4 C8 N3 116.3(4)
N4 C8 C7 123.4(4)
N3 C8 C7 120.3(4)
C10 C9 C7 119.3(5)
C9 C10 C11 119.6(4)
N4 C11 C10 123.1(5)
N4 C11 C12 116.7(4)
C10 C11 C12 120.2(4)
O1 C12 O2 126.6(5)
O1 C12 C11 120.7(4)
O2 C12 C11 112.7(5)
C18 C13 C14 118.9(5)
C18 C13 Ru1 70.8(3)
C14 C13 Ru1 70.2(3)
C15 C14 C13 120.7(5)
C15 C14 Ru1 71.6(3)
C13 C14 Ru1 71.6(3)
C14 C15 C16 119.1(5)
C14 C15 Ru1 70.6(3)
C16 C15 Ru1 72.4(3)
C17 C16 C15 121.0(5)
C17 C16 Ru1 72.4(3)
C15 C16 Ru1 69.8(3)
C16 C17 C18 119.8(5)
C16 C17 Ru1 71.2(3)
C18 C17 Ru1 69.3(3)
C17 C18 C13 120.3(5)
C17 C18 Ru1 73.2(3)
C13 C18 Ru1 71.2(3)
N5 Ru2 N7 75.40(13)
N5 Ru2 C36 131.2(2)
N7 Ru2 C36 94.88(16)
N5 Ru2 C34 92.29(17)
N7 Ru2 C34 144.01(19)
C36 Ru2 C34 67.8(2)
N5 Ru2 C33 110.95(18)
N7 Ru2 C33 173.54(18)
C36 Ru2 C33 80.0(2)
C34 Ru2 C33 37.2(2)
N5 Ru2 C35 100.8(2)
N7 Ru2 C35 110.79(18)
C36 Ru2 C35 37.7(3)
C34 Ru2 C35 37.5(2)
C33 Ru2 C35 67.5(2)
N5 Ru2 C32 145.8(2)
N7 Ru2 C32 137.02(19)
C36 Ru2 C32 67.3(2)
C34 Ru2 C32 66.8(2)
C33 Ru2 C32 37.1(2)
C35 Ru2 C32 79.4(2)
N5 Ru2 C31 168.2(2)
N7 Ru2 C31 106.51(18)
C36 Ru2 C31 37.7(3)
C34 Ru2 C31 79.41(19)
C33 Ru2 C31 67.0(2)
C35 Ru2 C31 67.6(2)
C32 Ru2 C31 36.8(2)
N5 Ru2 Cl2 84.58(11)
N7 Ru2 Cl2 84.47(9)
C36 Ru2 Cl2 142.9(2)
C34 Ru2 Cl2 128.64(18)
C33 Ru2 Cl2 97.15(15)
C35 Ru2 Cl2 164.62(15)
C32 Ru2 Cl2 88.10(15)
C31 Ru2 Cl2 107.10(18)
C19 N5 N6 106.0(4)
C19 N5 Ru2 137.4(3)
N6 N5 Ru2 116.2(3)
N5 N6 C21 110.4(3)
N5 N6 C22 117.3(3)
C21 N6 C22 132.3(4)
C22 N7 C26 117.0(3)
C22 N7 Ru2 116.4(3)
C26 N7 Ru2 126.5(3)
C29 N8 C26 117.6(4)
N5 C19 C20 110.4(4)
C21 C20 C19 106.4(4)
C20 C21 N6 106.8(4)
N7 C22 N6 114.3(3)
N7 C22 C23 125.8(4)
N6 C22 C23 119.9(4)
C24 C23 C22 117.5(4)
C23 C24 C25 119.6(4)
C27 C25 C26 117.5(4)
C27 C25 C24 123.2(4)
C26 C25 C24 119.3(4)
N8 C26 N7 115.8(3)
N8 C26 C25 123.5(4)
N7 C26 C25 120.7(4)
C28 C27 C25 119.5(4)
C27 C28 C29 119.9(4)
N8 C29 C28 122.0(4)
N8 C29 C30 116.5(4)
C28 C29 C30 121.6(4)
O3 C30 O4 125.0(4)
O3 C30 C29 120.1(4)
O4 C30 C29 114.9(4)
C32 C31 C36 119.4(5)
C32 C31 Ru2 71.3(3)
C36 C31 Ru2 70.0(3)
C31 C32 C33 120.9(5)
C31 C32 Ru2 71.9(3)
C33 C32 Ru2 71.0(3)
C34 C33 C32 119.8(5)
C34 C33 Ru2 71.1(3)
C32 C33 Ru2 71.9(3)
C33 C34 C35 120.8(5)
C33 C34 Ru2 71.7(3)
C35 C34 Ru2 71.7(3)
C34 C35 C36 119.2(5)
C34 C35 Ru2 70.8(3)
C36 C35 Ru2 70.5(3)
C35 C36 C31 119.9(5)
C35 C36 Ru2 71.7(3)
C31 C36 Ru2 72.4(3)

loop_
_geom_bond_atom_site_label_1
_geom_bond_atom_site_label_2
_geom_bond_distance
Ru1 N1 2.057(4)
Ru1 N3 2.132(3)
Ru1 C14 2.156(5)
Ru1 C18 2.169(5)
Ru1 C15 2.169(5)
Ru1 C13 2.174(5)
Ru1 C16 2.204(5)
Ru1 C17 2.219(4)
Ru1 Cl1 2.4030(10)
O1 C12 1.215(7)
O2 C12 1.286(6)
N1 C1 1.328(5)
N1 N2 1.361(5)
N2 C3 1.369(5)
N2 C4 1.395(5)
N3 C4 1.327(5)
N3 C8 1.384(5)
N4 C11 1.319(6)
N4 C8 1.344(6)
C1 C2 1.401(6)
C2 C3 1.361(6)
C4 C5 1.405(6)
C5 C6 1.361(7)
C6 C7 1.411(7)
C7 C8 1.415(6)
C7 C9 1.416(7)
C9 C10 1.348(8)
C10 C11 1.411(7)
C11 C12 1.528(7)
C13 C18 1.412(8)
C13 C14 1.417(8)
C14 C15 1.401(8)
C15 C16 1.415(8)
C16 C17 1.384(7)
C17 C18 1.411(7)
Ru2 N5 2.054(4)
Ru2 N7 2.141(3)
Ru2 C36 2.170(5)
Ru2 C34 2.173(5)
Ru2 C33 2.181(5)
Ru2 C35 2.185(5)
Ru2 C32 2.193(5)
Ru2 C31 2.201(5)
Ru2 Cl2 2.4054(11)
O3 C30 1.226(6)
O4 C30 1.281(6)
N5 C19 1.317(6)
N5 N6 1.363(5)
N6 C21 1.364(5)
N6 C22 1.396(5)
N7 C22 1.324(5)
N7 C26 1.384(5)
N8 C29 1.326(5)
N8 C26 1.339(5)
C19 C20 1.398(7)
C20 C21 1.353(6)
C22 C23 1.406(6)
C23 C24 1.360(6)
C24 C25 1.415(6)
C25 C27 1.410(6)
C25 C26 1.413(6)
C27 C28 1.317(7)
C28 C29 1.446(6)
C29 C30 1.523(6)
C31 C32 1.389(9)
C31 C36 1.411(10)
C32 C33 1.393(8)
C33 C34 1.387(8)
C34 C35 1.401(9)
C35 C36 1.408(10)
